data_4338710
loop_
_publ_author_name
'Su, Padi Y. S.'
'Tseng, Jing C. W.'
'Lee, Kwang-Ming'
'Wang, Ju-Chun'
'Lin, Ivan J. B.'

_publ_section_title
;
 Tetranuclear silver(i) clusters showing high ionic conductivity in a
 bicontinuous cubic mesophase.
;
_journal_issue 12
_journal_name_full 'Inorganic chemistry'
_journal_page_first 5902
_journal_page_last 5910
_journal_paper_doi 10.1021/ic500627d
_journal_volume 53
_journal_year 2014
_chemical_formula_sum 'C96 H186 Ag4 B4 F16 N18'
_chemical_formula_weight 2371.35
_chemical_name_systematic
; 
 ? 
;
_space_group_IT_number 14
_symmetry_cell_setting monoclinic
_symmetry_space_group_name_Hall '-P 2ybc'
_symmetry_space_group_name_H-M 'P 1 21/c 1'
_atom_sites_solution_hydrogens geom
_atom_sites_solution_primary direct
_atom_sites_solution_secondary difmap
_audit_creation_method SHELXL-97
_cell_angle_alpha 90.00
_cell_angle_beta 93.782(5)
_cell_angle_gamma 90.00
_cell_formula_units_Z 2
_cell_length_a 25.605(4)
_cell_length_b 15.317(3)
_cell_length_c 15.290(3)
_cell_measurement_temperature 273(2)
_cell_volume 5983.6(19)
_computing_cell_refinement 'Bruker SMART'
_computing_data_collection 'Bruker SMART'
_computing_data_reduction 'Bruker SAINT'
_computing_molecular_graphics 'Bruker SHELXTL'
_computing_publication_material 'Bruker SHELXTL'
_computing_structure_refinement 'SHELXL-97 (Sheldrick, 2008)'
_computing_structure_solution 'SHELXS-97 (Sheldrick, 2008)'
_diffrn_ambient_temperature 273(2)
_diffrn_measured_fraction_theta_full 0.990
_diffrn_measured_fraction_theta_max 0.990
_diffrn_measurement_device_type 'CCC area detector'
_diffrn_measurement_method 'phi and omega scans'
_diffrn_radiation_monochromator graphite
_diffrn_radiation_source 'fine-focus sealed tube'
_diffrn_radiation_type MoK\a
_diffrn_radiation_wavelength 0.71073
_diffrn_reflns_av_R_equivalents 0.0529
_diffrn_reflns_av_sigmaI/netI 0.0392
_diffrn_reflns_limit_h_max 34
_diffrn_reflns_limit_h_min -34
_diffrn_reflns_limit_k_max 20
_diffrn_reflns_limit_k_min -20
_diffrn_reflns_limit_l_max 20
_diffrn_reflns_limit_l_min -20
_diffrn_reflns_number 96348
_diffrn_reflns_theta_full 29.04
_diffrn_reflns_theta_max 29.04
_diffrn_reflns_theta_min 1.55
_exptl_absorpt_coefficient_mu 0.717
_exptl_absorpt_correction_T_max 0.7458
_exptl_absorpt_correction_T_min 0.5891
_exptl_absorpt_correction_type multi-scan
_exptl_crystal_colour colourless
_exptl_crystal_density_diffrn 1.316
_exptl_crystal_density_method 'not measured'
_exptl_crystal_description plate
_exptl_crystal_F_000 2480
_exptl_crystal_size_max 0.40
_exptl_crystal_size_mid 0.35
_exptl_crystal_size_min 0.12
_refine_diff_density_max 0.518
_refine_diff_density_min -0.376
_refine_diff_density_rms 0.056
_refine_ls_extinction_method none
_refine_ls_goodness_of_fit_ref 1.064
_refine_ls_hydrogen_treatment constr
_refine_ls_matrix_type full
_refine_ls_number_parameters 670
_refine_ls_number_reflns 15798
_refine_ls_number_restraints 253
_refine_ls_restrained_S_all 1.089
_refine_ls_R_factor_all 0.1063
_refine_ls_R_factor_gt 0.0431
_refine_ls_shift/su_max 0.021
_refine_ls_shift/su_mean 0.001
_refine_ls_structure_factor_coef Fsqd
_refine_ls_weighting_details 'calc w=1/[\s^2^(Fo^2^)+(0.0550P)^2^+0.8797P] where P=(Fo^2^+2Fc^2^)/3'
_refine_ls_weighting_scheme calc
_refine_ls_wR_factor_gt 0.1065
_refine_ls_wR_factor_ref 0.1308
_reflns_number_gt 7765
_reflns_number_total 15798
_reflns_threshold_expression >2sigma(I)
_cod_data_source_file ic500627d_si_001.cif
_cod_data_source_block CCDC942251
_cod_depositor_comments
;
The following automatic conversions were performed:

'_symmetry_cell_setting' value 'Monoclinic' changed to 'monoclinic'
according to
/usr/data/users/saulius/crontab/automatic-downloads/rss-feeds/ACS/lib/dictionaries/cif_core.dic
dictionary named 'cif_core.dic' version 2.4.2 from 2011-04-26.

Automatic conversion script
Id: cif_fix_values 2281 2013-09-26 08:29:07Z andrius 

 Adding full bibliography for 4338710.cif.
;
_cod_original_cell_volume 5983.5(17)
_cod_original_sg_symbol_H-M 'P2(1)/c  '
_cod_database_code 4338710

loop_
_symmetry_equiv_pos_as_xyz
'x, y, z'
'-x, y+1/2, -z+1/2'
'-x, -y, -z'
'x, -y-1/2, z-1/2'

loop_
_atom_site_label
_atom_site_type_symbol
_atom_site_fract_x
_atom_site_fract_y
_atom_site_fract_z
_atom_site_U_iso_or_equiv
_atom_site_adp_type
_atom_site_occupancy
_atom_site_symmetry_multiplicity
_atom_site_calc_flag
_atom_site_refinement_flags
_atom_site_disorder_assembly
_atom_site_disorder_group
Ag1 Ag 0.475200(11) 0.659434(18) 0.423999(16) 0.08146(11) Uani 1 1 d . . .
Ag2 Ag 0.483941(11) 0.542940(17) 0.643273(17) 0.07859(10) Uani 1 1 d . . .
N1 N 0.42131(12) 0.5294(2) 0.46139(19) 0.0885(9) Uani 1 1 d . . .
N2 N 0.42688(10) 0.48786(18) 0.54091(17) 0.0721(7) Uani 1 1 d . . .
N3 N 0.36361(10) 0.42403(18) 0.46264(18) 0.0741(7) Uani 1 1 d . . .
N4 N 0.51266(11) 0.71950(17) 0.53910(16) 0.0725(7) Uani 1 1 d . . .
N5 N 0.51467(11) 0.67790(16) 0.61887(16) 0.0748(7) Uani 1 1 d . . .
N6 N 0.55718(11) 0.80074(17) 0.63312(18) 0.0750(7) Uani 1 1 d . . .
N7 N 0.42309(12) 0.6045(2) 0.15589(16) 0.0820(8) Uani 1 1 d . . .
N8 N 0.47275(12) 0.54379(16) 0.25821(16) 0.0757(7) Uani 1 1 d . . .
N9 N 0.45915(11) 0.62544(16) 0.28606(15) 0.0722(7) Uani 1 1 d . . .
C1 C 0.38334(15) 0.4890(3) 0.4169(2) 0.0953(11) Uani 1 1 d . . .
H1A H 0.3714 0.5038 0.3600 0.114 Uiso 1 1 calc R . .
C2 C 0.39197(13) 0.4259(2) 0.5387(2) 0.0745(8) Uani 1 1 d . . .
H2A H 0.3874 0.3876 0.5848 0.089 Uiso 1 1 calc R . .
C3 C 0.31845(13) 0.3682(2) 0.4367(3) 0.0849(10) Uani 1 1 d . . .
H3A H 0.3251 0.3093 0.4580 0.102 Uiso 1 1 calc R . .
H3B H 0.3139 0.3659 0.3732 0.102 Uiso 1 1 calc R . .
C4 C 0.26924(12) 0.4020(2) 0.4727(2) 0.0812(9) Uani 1 1 d . . .
H4A H 0.2647 0.4630 0.4570 0.097 Uiso 1 1 calc R . .
H4B H 0.2724 0.3981 0.5362 0.097 Uiso 1 1 calc R . .
C5 C 0.22173(13) 0.3512(2) 0.4383(3) 0.0889(10) Uani 1 1 d . . .
H5A H 0.2194 0.3540 0.3748 0.107 Uiso 1 1 calc R . .
H5B H 0.2264 0.2904 0.4549 0.107 Uiso 1 1 calc R . .
C6 C 0.17098(13) 0.3835(3) 0.4711(2) 0.0887(10) Uani 1 1 d . . .
H6A H 0.1708 0.3710 0.5332 0.106 Uiso 1 1 calc R . .
H6B H 0.1694 0.4464 0.4641 0.106 Uiso 1 1 calc R . .
C7 C 0.12279(13) 0.3443(3) 0.4254(3) 0.0908(11) Uani 1 1 d . . .
H7A H 0.1240 0.2815 0.4337 0.109 Uiso 1 1 calc R . .
H7B H 0.1235 0.3555 0.3631 0.109 Uiso 1 1 calc R . .
C8 C 0.07178(14) 0.3777(3) 0.4561(3) 0.0934(11) Uani 1 1 d . . .
H8A H 0.0718 0.4409 0.4525 0.112 Uiso 1 1 calc R . .
H8B H 0.0698 0.3621 0.5173 0.112 Uiso 1 1 calc R . .
C9 C 0.02314(13) 0.3437(3) 0.4052(2) 0.0902(10) Uani 1 1 d . . .
H9A H 0.0250 0.3595 0.3441 0.108 Uiso 1 1 calc R . .
H9B H 0.0231 0.2805 0.4087 0.108 Uiso 1 1 calc R . .
C10 C -0.02743(13) 0.3768(3) 0.4360(3) 0.0935(11) Uani 1 1 d . . .
H10A H -0.0269 0.4401 0.4344 0.112 Uiso 1 1 calc R . .
H10B H -0.0298 0.3593 0.4966 0.112 Uiso 1 1 calc R . .
C11 C -0.07578(14) 0.3453(3) 0.3838(3) 0.0911(11) Uani 1 1 d . . .
H11A H -0.0735 0.3633 0.3233 0.109 Uiso 1 1 calc R . .
H11B H -0.0761 0.2820 0.3849 0.109 Uiso 1 1 calc R . .
C12 C -0.12650(13) 0.3776(3) 0.4149(3) 0.0917(10) Uani 1 1 d . . .
H12A H -0.1258 0.4409 0.4150 0.110 Uiso 1 1 calc R . .
H12B H -0.1289 0.3587 0.4750 0.110 Uiso 1 1 calc R . .
C13 C -0.17512(14) 0.3485(3) 0.3625(3) 0.0906(10) Uani 1 1 d . . .
H13A H -0.1735 0.3694 0.3029 0.109 Uiso 1 1 calc R . .
H13B H -0.1754 0.2852 0.3605 0.109 Uiso 1 1 calc R . .
C14 C -0.22505(14) 0.3787(3) 0.3966(3) 0.0982(11) Uani 1 1 d . . .
H14A H -0.2243 0.4419 0.3998 0.118 Uiso 1 1 calc R . .
H14B H -0.2267 0.3569 0.4559 0.118 Uiso 1 1 calc R . .
C15 C -0.27447(16) 0.3518(3) 0.3443(3) 0.1132(14) Uani 1 1 d . . .
H15A H -0.2748 0.2887 0.3386 0.136 Uiso 1 1 calc R . .
H15B H -0.2741 0.3764 0.2859 0.136 Uiso 1 1 calc R . .
C16 C -0.32414(17) 0.3804(4) 0.3845(4) 0.154(2) Uani 1 1 d . . .
H16A H -0.3539 0.3605 0.3485 0.231 Uiso 1 1 calc R . .
H16B H -0.3249 0.4429 0.3883 0.231 Uiso 1 1 calc R . .
H16C H -0.3251 0.3558 0.4421 0.231 Uiso 1 1 calc R . .
C17 C 0.53849(14) 0.7919(2) 0.5502(2) 0.0819(9) Uani 1 1 d . . .
H17A H 0.5433 0.8324 0.5061 0.098 Uiso 1 1 calc R . .
C18 C 0.54168(14) 0.7288(2) 0.6732(2) 0.0817(9) Uani 1 1 d . . .
H18A H 0.5492 0.7165 0.7322 0.098 Uiso 1 1 calc R . .
C19 C 0.59171(15) 0.8693(2) 0.6712(3) 0.0920(11) Uani 1 1 d . . .
H19A H 0.5866 0.8751 0.7333 0.110 Uiso 1 1 calc R . .
H19B H 0.5832 0.9247 0.6431 0.110 Uiso 1 1 calc R . .
C20 C 0.64776(16) 0.8463(3) 0.6586(3) 0.0975(12) Uani 1 1 d . . .
H20A H 0.6536 0.7865 0.6779 0.117 Uiso 1 1 calc R . .
H20B H 0.6529 0.8481 0.5963 0.117 Uiso 1 1 calc R . .
C21 C 0.68803(17) 0.9018(3) 0.7042(3) 0.1093(13) Uani 1 1 d . . .
H21A H 0.6848 0.8982 0.7669 0.131 Uiso 1 1 calc R . .
H21B H 0.6824 0.9621 0.6866 0.131 Uiso 1 1 calc R . .
C22 C 0.7425(2) 0.8741(3) 0.6835(4) 0.1302(16) Uani 1 1 d . . .
H22A H 0.7447 0.8114 0.6918 0.156 Uiso 1 1 calc R . .
H22B H 0.7459 0.8851 0.6216 0.156 Uiso 1 1 calc R . .
C23 C 0.7881(2) 0.9127(3) 0.7313(3) 0.1264(15) Uani 1 1 d . . .
H23A H 0.7858 0.9001 0.7931 0.152 Uiso 1 1 calc R . .
H23B H 0.7858 0.9756 0.7244 0.152 Uiso 1 1 calc R . .
C24 C 0.8405(2) 0.8846(3) 0.7061(4) 0.1294(16) Uani 1 1 d . . .
H24A H 0.8411 0.8213 0.7089 0.155 Uiso 1 1 calc R . .
H24B H 0.8429 0.9003 0.6451 0.155 Uiso 1 1 calc R . .
C25 C 0.8885(2) 0.9158(4) 0.7536(3) 0.1291(16) Uani 1 1 d . . .
H25A H 0.8888 0.9789 0.7494 0.155 Uiso 1 1 calc R . .
H25B H 0.8861 0.9014 0.8150 0.155 Uiso 1 1 calc R . .
C26 C 0.9387(2) 0.8849(3) 0.7285(3) 0.1251(16) Uani 1 1 d . . .
H26A H 0.9410 0.8997 0.6672 0.150 Uiso 1 1 calc R . .
H26B H 0.9381 0.8217 0.7320 0.150 Uiso 1 1 calc R . .
C27 C 0.9869(2) 0.9138(4) 0.7746(4) 0.1341(17) Uani 1 1 d . . .
H27A H 0.9847 0.8989 0.8359 0.161 Uiso 1 1 calc R . .
H27B H 0.9876 0.9770 0.7711 0.161 Uiso 1 1 calc R . .
C28 C 1.0377(2) 0.8821(4) 0.7483(3) 0.1259(16) Uani 1 1 d . . .
H28A H 1.0403 0.8986 0.6875 0.151 Uiso 1 1 calc R . .
H28B H 1.0364 0.8188 0.7498 0.151 Uiso 1 1 calc R . .
C29 C 1.0869(2) 0.9087(4) 0.7962(4) 0.1394(18) Uani 1 1 d . . .
H29A H 1.0882 0.9719 0.7941 0.167 Uiso 1 1 calc R . .
H29B H 1.0839 0.8928 0.8571 0.167 Uiso 1 1 calc R . .
C30 C 1.1364(2) 0.8780(4) 0.7725(3) 0.1334(17) Uani 1 1 d . . .
H30A H 1.1402 0.8955 0.7123 0.160 Uiso 1 1 calc R . .
H30B H 1.1351 0.8147 0.7731 0.160 Uiso 1 1 calc R . .
C31 C 1.1844(2) 0.9042(5) 0.8236(4) 0.170(2) Uani 1 1 d . . .
H31A H 1.1858 0.9675 0.8228 0.204 Uiso 1 1 calc R . .
H31B H 1.1806 0.8868 0.8838 0.204 Uiso 1 1 calc R . .
C32 C 1.2342(3) 0.8726(5) 0.7993(5) 0.195(3) Uani 1 1 d . . .
H32A H 1.2615 0.8967 0.8381 0.293 Uiso 1 1 calc R . .
H32B H 1.2395 0.8900 0.7402 0.293 Uiso 1 1 calc R . .
H32C H 1.2349 0.8101 0.8033 0.293 Uiso 1 1 calc R . .
C33 C 0.42927(15) 0.6595(2) 0.2228(2) 0.0819(9) Uani 1 1 d . . .
H33A H 0.4143 0.7147 0.2244 0.098 Uiso 1 1 calc R . .
C34 C 0.45046(15) 0.5334(2) 0.1806(2) 0.0821(10) Uani 1 1 d . . .
H34A H 0.4531 0.4834 0.1466 0.099 Uiso 1 1 calc R . .
C35 C 0.38922(18) 0.6172(4) 0.0739(2) 0.1215(16) Uani 1 1 d . . .
H35A H 0.3938 0.6762 0.0527 0.146 Uiso 1 1 calc R . .
H35B H 0.4004 0.5774 0.0294 0.146 Uiso 1 1 calc R . .
C36 C 0.3341(2) 0.6025(4) 0.0860(3) 0.1318(17) Uani 1 1 d . . .
H36A H 0.3234 0.6404 0.1324 0.158 Uiso 1 1 calc R . .
H36B H 0.3293 0.5426 0.1044 0.158 Uiso 1 1 calc R . .
C37 C 0.2989(2) 0.6198(6) 0.0024(4) 0.184(3) Uani 1 1 d . . .
H37A H 0.3053 0.6785 -0.0182 0.221 Uiso 1 1 calc R . .
H37B H 0.3081 0.5794 -0.0429 0.221 Uiso 1 1 calc R . .
C38 C 0.2433(3) 0.6103(6) 0.0166(5) 0.206(3) Uani 1 1 d . . .
H38A H 0.2375 0.5497 0.0314 0.247 Uiso 1 1 calc R . .
H38B H 0.2364 0.6447 0.0678 0.247 Uiso 1 1 calc R . .
C39 C 0.2049(3) 0.6335(6) -0.0512(5) 0.200(3) Uani 1 1 d . . .
H39A H 0.2110 0.5991 -0.1029 0.240 Uiso 1 1 calc R . .
H39B H 0.2097 0.6943 -0.0662 0.240 Uiso 1 1 calc R . .
C40 C 0.1516(4) 0.6212(6) -0.0304(6) 0.224(4) Uani 1 1 d D . .
H40A H 0.1475 0.6537 0.0232 0.269 Uiso 1 1 calc R . .
H40B H 0.1482 0.5600 -0.0155 0.269 Uiso 1 1 calc R . .
C41 C 0.1064(4) 0.6422(6) -0.0885(6) 0.223(4) Uani 1 1 d D . .
H41A H 0.1094 0.6105 -0.1429 0.267 Uiso 1 1 calc R . .
H41B H 0.1078 0.7040 -0.1023 0.267 Uiso 1 1 calc R . .
C42 C 0.0535(5) 0.6233(6) -0.0563(6) 0.241(5) Uani 1 1 d D . .
H42A H 0.0523 0.5612 -0.0439 0.289 Uiso 1 1 calc R . .
H42B H 0.0517 0.6532 -0.0007 0.289 Uiso 1 1 calc R . .
C43 C 0.0050(5) 0.6451(6) -0.1103(6) 0.273(7) Uani 1 1 d D . .
H43A H 0.0066 0.6162 -0.1665 0.328 Uiso 1 1 calc R . .
H43B H 0.0050 0.7075 -0.1212 0.328 Uiso 1 1 calc R . .
C44 C -0.0463(5) 0.6219(7) -0.0744(7) 0.259(6) Uani 1 1 d D . .
H44A H -0.0479 0.5593 -0.0655 0.311 Uiso 1 1 calc R . .
H44B H -0.0488 0.6500 -0.0180 0.311 Uiso 1 1 calc R . .
C45 C -0.0909(5) 0.6492(9) -0.1339(7) 0.327(9) Uani 1 1 d DU . .
H45A H -0.0893 0.6213 -0.1906 0.392 Uiso 1 1 calc R . .
H45B H -0.0907 0.7120 -0.1420 0.392 Uiso 1 1 calc R . .
C46 C -0.1386(5) 0.6215(9) -0.0913(8) 0.343(9) Uani 1 1 d DU . .
H46A H -0.1351 0.6383 -0.0300 0.412 Uiso 1 1 calc R . .
H46B H -0.1411 0.5584 -0.0938 0.412 Uiso 1 1 calc R . .
C47 C -0.1889(5) 0.6602(7) -0.1327(11) 0.373(9) Uani 1 1 d D . .
H47A H -0.2057 0.6921 -0.0875 0.447 Uiso 1 1 calc R . .
H47B H -0.1795 0.7026 -0.1762 0.447 Uiso 1 1 calc R . .
C48 C -0.2262(5) 0.6035(10) -0.1732(10) 0.400 Uiso 1 1 d D . .
H48A H -0.2477 0.6350 -0.2162 0.600 Uiso 1 1 calc R . .
H48B H -0.2477 0.5799 -0.1298 0.600 Uiso 1 1 calc R . .
H48C H -0.2087 0.5568 -0.2012 0.600 Uiso 1 1 calc R . .
B1 B 0.63615(18) 0.6808(3) 0.8689(3) 0.1154(17) Uani 1 1 d DU . .
F2 F 0.64224(13) 0.6405(2) 0.79171(17) 0.1497(10) Uani 1 1 d DU A .
F1 F 0.5884(4) 0.7199(11) 0.8678(9) 0.224(7) Uani 0.50 1 d PDU A 1
F3 F 0.6701(5) 0.7485(6) 0.8759(8) 0.195(4) Uani 0.50 1 d PDU A 1
F4 F 0.6381(8) 0.6243(9) 0.9366(8) 0.223(8) Uani 0.50 1 d PDU A 1
F1' F 0.6028(4) 0.7492(4) 0.8578(7) 0.147(5) Uani 0.50 1 d PDU A 2
F3' F 0.6787(3) 0.7015(11) 0.9232(7) 0.203(5) Uani 0.50 1 d PDU A 2
F4' F 0.6119(4) 0.6200(7) 0.9174(7) 0.132(3) Uani 0.50 1 d PDU A 2
B2 B 0.43696(17) 0.6278(2) 0.8479(2) 0.1008(15) Uani 1 1 d DU . .
F5 F 0.41060(11) 0.69799(16) 0.87763(17) 0.1245(8) Uani 1 1 d DU B .
F6 F 0.4217(3) 0.5835(5) 0.7740(4) 0.1232(19) Uani 0.50 1 d PDU B 1
F7 F 0.48769(19) 0.6562(3) 0.8320(5) 0.1128(15) Uani 0.50 1 d PDU B 1
F8 F 0.4483(4) 0.5637(4) 0.9071(4) 0.112(3) Uani 0.50 1 d PDU B 1
F6' F 0.3953(3) 0.5705(4) 0.8514(7) 0.182(3) Uani 0.50 1 d PDU B 2
F7' F 0.4405(5) 0.6389(6) 0.7622(4) 0.181(4) Uani 0.50 1 d PDU B 2
F8' F 0.4696(5) 0.5959(8) 0.9122(7) 0.228(7) Uani 0.50 1 d PDU B 2

loop_
_atom_site_aniso_label
_atom_site_aniso_U_11
_atom_site_aniso_U_22
_atom_site_aniso_U_33
_atom_site_aniso_U_23
_atom_site_aniso_U_13
_atom_site_aniso_U_12
Ag1 0.1022(2) 0.08202(19) 0.05845(15) -0.00894(12) -0.00728(13) 0.00507(14)
Ag2 0.0912(2) 0.07098(17) 0.07338(17) 0.00990(12) 0.00346(13) 0.00087(13)
N1 0.0816(19) 0.111(2) 0.0724(18) 0.0139(16) 0.0038(15) -0.0220(17)
N2 0.0676(16) 0.0788(17) 0.0701(17) 0.0041(13) 0.0058(13) -0.0005(14)
N3 0.0636(16) 0.0832(18) 0.0765(18) -0.0074(14) 0.0116(14) -0.0006(14)
N4 0.0976(19) 0.0643(16) 0.0549(14) 0.0038(12) -0.0002(13) -0.0034(14)
N5 0.103(2) 0.0646(15) 0.0562(14) 0.0017(12) 0.0006(14) -0.0107(14)
N6 0.0944(19) 0.0581(15) 0.0717(17) -0.0066(13) -0.0014(14) -0.0022(14)
N7 0.096(2) 0.102(2) 0.0478(14) -0.0017(14) 0.0009(13) 0.0069(17)
N8 0.104(2) 0.0653(16) 0.0569(15) -0.0039(12) -0.0022(14) 0.0023(14)
N9 0.102(2) 0.0601(15) 0.0533(14) 0.0018(11) -0.0008(13) 0.0010(14)
C1 0.086(3) 0.129(3) 0.071(2) 0.016(2) 0.005(2) -0.017(2)
C2 0.075(2) 0.073(2) 0.076(2) 0.0028(16) 0.0095(17) 0.0001(18)
C3 0.075(2) 0.082(2) 0.098(3) -0.0190(19) 0.0098(19) -0.0076(18)
C4 0.067(2) 0.087(2) 0.090(2) -0.0147(18) 0.0087(17) -0.0039(17)
C5 0.078(2) 0.089(2) 0.101(3) -0.019(2) 0.0107(19) -0.0094(19)
C6 0.076(2) 0.096(3) 0.095(2) -0.018(2) 0.0145(19) -0.0081(19)
C7 0.079(2) 0.099(3) 0.095(3) -0.019(2) 0.0119(19) -0.007(2)
C8 0.077(2) 0.106(3) 0.099(3) -0.021(2) 0.014(2) -0.007(2)
C9 0.079(2) 0.102(3) 0.089(2) -0.018(2) 0.0042(19) -0.005(2)
C10 0.078(2) 0.107(3) 0.096(3) -0.020(2) 0.007(2) -0.003(2)
C11 0.084(2) 0.101(3) 0.089(2) -0.016(2) 0.0079(19) 0.001(2)
C12 0.076(2) 0.104(3) 0.096(3) -0.017(2) 0.0096(19) 0.001(2)
C13 0.082(2) 0.095(3) 0.095(3) -0.014(2) 0.006(2) 0.004(2)
C14 0.083(3) 0.100(3) 0.111(3) -0.016(2) 0.002(2) 0.004(2)
C15 0.091(3) 0.117(3) 0.130(4) -0.022(3) -0.007(3) 0.003(2)
C16 0.081(3) 0.160(5) 0.218(6) -0.053(4) -0.011(3) 0.015(3)
C17 0.107(3) 0.062(2) 0.075(2) 0.0069(16) 0.0007(19) -0.0058(19)
C18 0.110(3) 0.071(2) 0.0618(19) -0.0008(17) -0.0041(18) -0.0087(19)
C19 0.104(3) 0.067(2) 0.104(3) -0.0183(19) 0.003(2) -0.008(2)
C20 0.116(3) 0.080(2) 0.095(3) -0.012(2) 0.002(2) -0.009(2)
C21 0.113(3) 0.100(3) 0.114(3) -0.014(2) 0.002(3) -0.002(3)
C22 0.127(4) 0.124(4) 0.138(4) -0.033(3) 0.001(3) -0.006(3)
C23 0.127(4) 0.114(4) 0.137(4) -0.022(3) 0.000(3) 0.003(3)
C24 0.123(4) 0.123(4) 0.143(4) -0.039(3) 0.017(3) 0.000(3)
C25 0.127(4) 0.131(4) 0.130(4) -0.016(3) 0.008(3) 0.008(3)
C26 0.119(4) 0.127(4) 0.131(4) -0.032(3) 0.018(3) -0.010(3)
C27 0.134(4) 0.139(4) 0.129(4) -0.016(3) 0.010(3) 0.006(4)
C28 0.132(4) 0.127(4) 0.120(4) -0.027(3) 0.019(3) -0.010(3)
C29 0.131(4) 0.166(5) 0.122(4) -0.014(4) 0.014(3) 0.000(4)
C30 0.130(4) 0.148(5) 0.125(4) -0.031(3) 0.028(3) -0.015(4)
C31 0.125(5) 0.229(7) 0.157(5) -0.033(5) 0.019(4) 0.003(5)
C32 0.134(5) 0.260(8) 0.195(7) -0.054(6) 0.034(5) -0.010(5)
C33 0.112(3) 0.075(2) 0.0582(18) 0.0056(16) 0.0010(18) 0.0124(19)
C34 0.101(3) 0.084(2) 0.062(2) -0.0137(17) 0.0052(18) 0.007(2)
C35 0.116(4) 0.190(5) 0.056(2) -0.004(2) -0.011(2) 0.026(3)
C36 0.117(4) 0.168(5) 0.107(3) -0.009(3) -0.021(3) 0.026(3)
C37 0.121(5) 0.302(10) 0.126(5) -0.027(5) -0.023(4) 0.024(5)
C38 0.199(8) 0.227(9) 0.183(7) -0.008(6) -0.052(6) 0.034(7)
C39 0.183(7) 0.233(9) 0.175(7) -0.002(6) -0.060(6) 0.003(7)
C40 0.288(12) 0.218(9) 0.157(7) -0.006(6) -0.068(9) 0.009(9)
C41 0.326(14) 0.193(8) 0.145(7) 0.014(6) -0.021(9) -0.048(9)
C42 0.420(19) 0.181(8) 0.119(6) 0.006(5) -0.012(9) -0.029(10)
C43 0.50(2) 0.187(8) 0.119(6) 0.012(6) -0.058(11) -0.068(11)
C44 0.43(2) 0.197(9) 0.153(8) 0.017(7) 0.047(11) -0.054(11)
C45 0.58(3) 0.253(13) 0.142(8) 0.027(8) -0.055(12) -0.064(16)
C46 0.56(3) 0.209(12) 0.260(15) 0.057(10) 0.005(18) 0.049(17)
C47 0.48(3) 0.246(16) 0.38(2) 0.018(13) -0.084(18) -0.073(15)
B1 0.120(5) 0.134(5) 0.090(4) -0.012(4) -0.004(3) -0.013(4)
F2 0.194(3) 0.159(3) 0.0969(18) -0.0197(17) 0.0165(18) 0.020(2)
F1 0.183(8) 0.383(19) 0.109(6) 0.009(11) 0.029(6) 0.093(11)
F3 0.263(13) 0.142(7) 0.181(10) -0.025(6) 0.012(8) -0.060(7)
F4 0.41(2) 0.173(11) 0.081(4) 0.035(6) -0.023(10) 0.073(13)
F1' 0.276(14) 0.061(3) 0.099(5) -0.013(3) -0.022(6) 0.023(5)
F3' 0.163(7) 0.285(15) 0.156(9) -0.034(8) -0.030(6) -0.076(9)
F4' 0.171(7) 0.109(6) 0.116(8) -0.001(5) 0.020(5) 0.005(4)
B2 0.151(5) 0.068(3) 0.084(3) -0.011(2) 0.012(3) -0.016(3)
F5 0.153(2) 0.0959(17) 0.129(2) -0.0041(14) 0.0415(17) -0.0027(16)
F6 0.152(5) 0.148(6) 0.069(3) -0.011(3) 0.008(3) 0.002(4)
F7 0.114(4) 0.100(3) 0.129(4) 0.003(3) 0.039(3) -0.011(3)
F8 0.179(8) 0.085(3) 0.074(3) 0.018(3) 0.026(4) 0.012(4)
F6' 0.215(8) 0.085(4) 0.245(9) -0.024(5) 0.023(8) -0.041(5)
F7' 0.326(13) 0.129(6) 0.099(5) 0.020(4) 0.105(6) 0.036(7)
F8' 0.146(8) 0.332(17) 0.196(10) -0.118(11) -0.070(7) 0.068(9)

loop_
_atom_type_symbol
_atom_type_description
_atom_type_scat_dispersion_real
_atom_type_scat_dispersion_imag
_atom_type_scat_source
C C 0.0033 0.0016 'International Tables Vol C Tables 4.2.6.8 and 6.1.1.4'
H H 0.0000 0.0000 'International Tables Vol C Tables 4.2.6.8 and 6.1.1.4'
B B 0.0013 0.0007 'International Tables Vol C Tables 4.2.6.8 and 6.1.1.4'
N N 0.0061 0.0033 'International Tables Vol C Tables 4.2.6.8 and 6.1.1.4'
F F 0.0171 0.0103 'International Tables Vol C Tables 4.2.6.8 and 6.1.1.4'
Ag Ag -0.8971 1.1015 'International Tables Vol C Tables 4.2.6.8 and 6.1.1.4'

loop_
_geom_angle_atom_site_label_1
_geom_angle_atom_site_label_2
_geom_angle_atom_site_label_3
_geom_angle
_geom_angle_site_symmetry_1
_geom_angle_site_symmetry_3
N4 Ag1 N9 159.33(10) . .
N4 Ag1 N1 112.00(10) . .
N9 Ag1 N1 87.68(10) . .
N2 Ag2 N8 121.17(10) . 3_666
N2 Ag2 N5 116.74(10) . .
N8 Ag2 N5 119.45(10) 3_666 .
C1 N1 N2 105.9(3) . .
C1 N1 Ag1 131.2(3) . .
N2 N1 Ag1 122.9(2) . .
C2 N2 N1 106.5(3) . .
C2 N2 Ag2 135.2(2) . .
N1 N2 Ag2 118.1(2) . .
C2 N3 C1 103.8(3) . .
C2 N3 C3 128.5(3) . .
C1 N3 C3 127.6(3) . .
C17 N4 N5 106.9(3) . .
C17 N4 Ag1 131.9(2) . .
N5 N4 Ag1 121.04(19) . .
C18 N5 N4 106.0(3) . .
C18 N5 Ag2 128.3(2) . .
N4 N5 Ag2 125.44(19) . .
C17 N6 C18 104.7(3) . .
C17 N6 C19 128.3(3) . .
C18 N6 C19 126.8(3) . .
C33 N7 C34 105.4(3) . .
C33 N7 C35 126.9(4) . .
C34 N7 C35 127.5(3) . .
C34 N8 N9 107.0(3) . .
C34 N8 Ag2 135.3(2) . 3_666
N9 N8 Ag2 117.05(18) . 3_666
C33 N9 N8 106.4(3) . .
C33 N9 Ag1 133.3(2) . .
N8 N9 Ag1 118.75(18) . .
N1 C1 N3 112.0(3) . .
N1 C1 H1A 124.0 . .
N3 C1 H1A 124.0 . .
N2 C2 N3 111.9(3) . .
N2 C2 H2A 124.1 . .
N3 C2 H2A 124.1 . .
N3 C3 C4 111.4(3) . .
N3 C3 H3A 109.4 . .
C4 C3 H3A 109.4 . .
N3 C3 H3B 109.4 . .
C4 C3 H3B 109.4 . .
H3A C3 H3B 108.0 . .
C3 C4 C5 111.8(3) . .
C3 C4 H4A 109.3 . .
C5 C4 H4A 109.3 . .
C3 C4 H4B 109.3 . .
C5 C4 H4B 109.3 . .
H4A C4 H4B 107.9 . .
C6 C5 C4 114.1(3) . .
C6 C5 H5A 108.7 . .
C4 C5 H5A 108.7 . .
C6 C5 H5B 108.7 . .
C4 C5 H5B 108.7 . .
H5A C5 H5B 107.6 . .
C7 C6 C5 114.5(3) . .
C7 C6 H6A 108.6 . .
C5 C6 H6A 108.6 . .
C7 C6 H6B 108.6 . .
C5 C6 H6B 108.6 . .
H6A C6 H6B 107.6 . .
C6 C7 C8 115.0(3) . .
C6 C7 H7A 108.5 . .
C8 C7 H7A 108.5 . .
C6 C7 H7B 108.5 . .
C8 C7 H7B 108.5 . .
H7A C7 H7B 107.5 . .
C7 C8 C9 115.1(3) . .
C7 C8 H8A 108.5 . .
C9 C8 H8A 108.5 . .
C7 C8 H8B 108.5 . .
C9 C8 H8B 108.5 . .
H8A C8 H8B 107.5 . .
C10 C9 C8 114.9(3) . .
C10 C9 H9A 108.5 . .
C8 C9 H9A 108.5 . .
C10 C9 H9B 108.5 . .
C8 C9 H9B 108.5 . .
H9A C9 H9B 107.5 . .
C9 C10 C11 115.0(3) . .
C9 C10 H10A 108.5 . .
C11 C10 H10A 108.5 . .
C9 C10 H10B 108.5 . .
C11 C10 H10B 108.5 . .
H10A C10 H10B 107.5 . .
C12 C11 C10 115.2(3) . .
C12 C11 H11A 108.5 . .
C10 C11 H11A 108.5 . .
C12 C11 H11B 108.5 . .
C10 C11 H11B 108.5 . .
H11A C11 H11B 107.5 . .
C11 C12 C13 116.0(3) . .
C11 C12 H12A 108.3 . .
C13 C12 H12A 108.3 . .
C11 C12 H12B 108.3 . .
C13 C12 H12B 108.3 . .
H12A C12 H12B 107.4 . .
C14 C13 C12 115.0(3) . .
C14 C13 H13A 108.5 . .
C12 C13 H13A 108.5 . .
C14 C13 H13B 108.5 . .
C12 C13 H13B 108.5 . .
H13A C13 H13B 107.5 . .
C13 C14 C15 116.1(3) . .
C13 C14 H14A 108.3 . .
C15 C14 H14A 108.3 . .
C13 C14 H14B 108.3 . .
C15 C14 H14B 108.3 . .
H14A C14 H14B 107.4 . .
C14 C15 C16 113.8(4) . .
C14 C15 H15A 108.8 . .
C16 C15 H15A 108.8 . .
C14 C15 H15B 108.8 . .
C16 C15 H15B 108.8 . .
H15A C15 H15B 107.7 . .
C15 C16 H16A 109.5 . .
C15 C16 H16B 109.5 . .
H16A C16 H16B 109.5 . .
C15 C16 H16C 109.5 . .
H16A C16 H16C 109.5 . .
H16B C16 H16C 109.5 . .
N4 C17 N6 111.1(3) . .
N4 C17 H17A 124.5 . .
N6 C17 H17A 124.5 . .
N5 C18 N6 111.3(3) . .
N5 C18 H18A 124.3 . .
N6 C18 H18A 124.3 . .
N6 C19 C20 109.7(3) . .
N6 C19 H19A 109.7 . .
C20 C19 H19A 109.7 . .
N6 C19 H19B 109.7 . .
C20 C19 H19B 109.7 . .
H19A C19 H19B 108.2 . .
C21 C20 C19 116.6(3) . .
C21 C20 H20A 108.1 . .
C19 C20 H20A 108.1 . .
C21 C20 H20B 108.1 . .
C19 C20 H20B 108.1 . .
H20A C20 H20B 107.3 . .
C20 C21 C22 111.4(4) . .
C20 C21 H21A 109.3 . .
C22 C21 H21A 109.3 . .
C20 C21 H21B 109.3 . .
C22 C21 H21B 109.3 . .
H21A C21 H21B 108.0 . .
C23 C22 C21 119.9(4) . .
C23 C22 H22A 107.3 . .
C21 C22 H22A 107.3 . .
C23 C22 H22B 107.3 . .
C21 C22 H22B 107.3 . .
H22A C22 H22B 106.9 . .
C22 C23 C24 117.3(4) . .
C22 C23 H23A 108.0 . .
C24 C23 H23A 108.0 . .
C22 C23 H23B 108.0 . .
C24 C23 H23B 108.0 . .
H23A C23 H23B 107.2 . .
C25 C24 C23 121.3(4) . .
C25 C24 H24A 107.0 . .
C23 C24 H24A 107.0 . .
C25 C24 H24B 107.0 . .
C23 C24 H24B 107.0 . .
H24A C24 H24B 106.7 . .
C26 C25 C24 119.6(5) . .
C26 C25 H25A 107.4 . .
C24 C25 H25A 107.4 . .
C26 C25 H25B 107.4 . .
C24 C25 H25B 107.4 . .
H25A C25 H25B 107.0 . .
C25 C26 C27 121.0(5) . .
C25 C26 H26A 107.1 . .
C27 C26 H26A 107.1 . .
C25 C26 H26B 107.1 . .
C27 C26 H26B 107.1 . .
H26A C26 H26B 106.8 . .
C26 C27 C28 120.5(5) . .
C26 C27 H27A 107.2 . .
C28 C27 H27A 107.2 . .
C26 C27 H27B 107.2 . .
C28 C27 H27B 107.2 . .
H27A C27 H27B 106.8 . .
C27 C28 C29 121.1(5) . .
C27 C28 H28A 107.1 . .
C29 C28 H28A 107.1 . .
C27 C28 H28B 107.1 . .
C29 C28 H28B 107.1 . .
H28A C28 H28B 106.8 . .
C30 C29 C28 122.0(5) . .
C30 C29 H29A 106.8 . .
C28 C29 H29A 106.8 . .
C30 C29 H29B 106.8 . .
C28 C29 H29B 106.8 . .
H29A C29 H29B 106.7 . .
C29 C30 C31 120.3(5) . .
C29 C30 H30A 107.3 . .
C31 C30 H30A 107.3 . .
C29 C30 H30B 107.3 . .
C31 C30 H30B 107.3 . .
H30A C30 H30B 106.9 . .
C32 C31 C30 119.8(6) . .
C32 C31 H31A 107.4 . .
C30 C31 H31A 107.4 . .
C32 C31 H31B 107.4 . .
C30 C31 H31B 107.4 . .
H31A C31 H31B 106.9 . .
C31 C32 H32A 109.5 . .
C31 C32 H32B 109.5 . .
H32A C32 H32B 109.5 . .
C31 C32 H32C 109.5 . .
H32A C32 H32C 109.5 . .
H32B C32 H32C 109.5 . .
N9 C33 N7 110.7(3) . .
N9 C33 H33A 124.6 . .
N7 C33 H33A 124.6 . .
N8 C34 N7 110.5(3) . .
N8 C34 H34A 124.8 . .
N7 C34 H34A 124.8 . .
C36 C35 N7 112.9(4) . .
C36 C35 H35A 109.0 . .
N7 C35 H35A 109.0 . .
C36 C35 H35B 109.0 . .
N7 C35 H35B 109.0 . .
H35A C35 H35B 107.8 . .
C35 C36 C37 112.9(5) . .
C35 C36 H36A 109.0 . .
C37 C36 H36A 109.0 . .
C35 C36 H36B 109.0 . .
C37 C36 H36B 109.0 . .
H36A C36 H36B 107.8 . .
C38 C37 C36 112.5(6) . .
C38 C37 H37A 109.1 . .
C36 C37 H37A 109.1 . .
C38 C37 H37B 109.1 . .
C36 C37 H37B 109.1 . .
H37A C37 H37B 107.8 . .
C39 C38 C37 120.0(8) . .
C39 C38 H38A 107.3 . .
C37 C38 H38A 107.3 . .
C39 C38 H38B 107.3 . .
C37 C38 H38B 107.3 . .
H38A C38 H38B 106.9 . .
C38 C39 C40 115.3(9) . .
C38 C39 H39A 108.5 . .
C40 C39 H39A 108.5 . .
C38 C39 H39B 108.5 . .
C40 C39 H39B 108.5 . .
H39A C39 H39B 107.5 . .
C39 C40 C41 124.6(10) . .
C39 C40 H40A 106.2 . .
C41 C40 H40A 106.2 . .
C39 C40 H40B 106.2 . .
C41 C40 H40B 106.2 . .
H40A C40 H40B 106.4 . .
C40 C41 C42 117.2(9) . .
C40 C41 H41A 108.0 . .
C42 C41 H41A 108.0 . .
C40 C41 H41B 108.0 . .
C42 C41 H41B 108.0 . .
H41A C41 H41B 107.2 . .
C43 C42 C41 120.9(9) . .
C43 C42 H42A 107.1 . .
C41 C42 H42A 107.1 . .
C43 C42 H42B 107.1 . .
C41 C42 H42B 107.1 . .
H42A C42 H42B 106.8 . .
C42 C43 C44 117.7(9) . .
C42 C43 H43A 107.9 . .
C44 C43 H43A 107.9 . .
C42 C43 H43B 107.9 . .
C44 C43 H43B 107.9 . .
H43A C43 H43B 107.2 . .
C45 C44 C43 111.6(10) . .
C45 C44 H44A 109.3 . .
C43 C44 H44A 109.3 . .
C45 C44 H44B 109.3 . .
C43 C44 H44B 109.3 . .
H44A C44 H44B 108.0 . .
C44 C45 C46 106.0(10) . .
C44 C45 H45A 110.5 . .
C46 C45 H45A 110.5 . .
C44 C45 H45B 110.5 . .
C46 C45 H45B 110.5 . .
H45A C45 H45B 108.7 . .
C45 C46 C47 114.0(9) . .
C45 C46 H46A 108.8 . .
C47 C46 H46A 108.7 . .
C45 C46 H46B 108.8 . .
C47 C46 H46B 108.8 . .
H46A C46 H46B 107.7 . .
C48 C47 C46 118.4(10) . .
C48 C47 H47A 107.7 . .
C46 C47 H47A 107.7 . .
C48 C47 H47B 107.7 . .
C46 C47 H47B 107.7 . .
H47A C47 H47B 107.1 . .
C47 C48 H48A 109.5 . .
C47 C48 H48B 109.4 . .
H48A C48 H48B 109.5 . .
C47 C48 H48C 109.5 . .
H48A C48 H48C 109.5 . .
H48B C48 H48C 109.5 . .
F4 B1 F2 112.2(8) . .
F4 B1 F3 116.2(9) . .
F2 B1 F3 107.9(6) . .
F4 B1 F1' 125.8(10) . .
F2 B1 F1' 110.6(5) . .
F3 B1 F1' 79.3(7) . .
F4 B1 F1 106.3(11) . .
F2 B1 F1 110.2(7) . .
F3 B1 F1 103.7(9) . .
F1' B1 F1 25.8(9) . .
F4 B1 F3' 72.2(7) . .
F2 B1 F3' 120.3(6) . .
F3 B1 F3' 44.7(6) . .
F1' B1 F3' 111.6(9) . .
F1 B1 F3' 126.0(9) . .
F4 B1 F4' 30.7(9) . .
F2 B1 F4' 104.2(7) . .
F3 B1 F4' 142.6(8) . .
F1' B1 F4' 106.8(7) . .
F1 B1 F4' 82.3(8) . .
F3' B1 F4' 101.7(8) . .
F7' B2 F8' 133.6(8) . .
F7' B2 F6 43.7(4) . .
F8' B2 F6 124.1(7) . .
F7' B2 F8 136.6(5) . .
F8' B2 F8 31.7(6) . .
F6 B2 F8 103.4(5) . .
F7' B2 F5 107.2(4) . .
F8' B2 F5 110.0(6) . .
F6 B2 F5 123.5(4) . .
F8 B2 F5 116.0(4) . .
F7' B2 F6' 102.8(7) . .
F8' B2 F6' 100.6(7) . .
F6 B2 F6' 62.2(5) . .
F8 B2 F6' 69.2(5) . .
F5 B2 F6' 95.0(4) . .
F7' B2 F7 70.5(6) . .
F8' B2 F7 72.6(7) . .
F6 B2 F7 103.3(5) . .
F8 B2 F7 100.4(5) . .
F5 B2 F7 107.3(3) . .
F6' B2 F7 157.7(5) . .

loop_
_geom_bond_atom_site_label_1
_geom_bond_atom_site_label_2
_geom_bond_distance
_geom_bond_site_symmetry_2
Ag1 N4 2.154(3) .
Ag1 N9 2.185(2) .
Ag1 N1 2.511(3) .
Ag2 N2 2.235(3) .
Ag2 N8 2.246(3) 3_666
Ag2 N5 2.252(3) .
N1 C1 1.305(5) .
N1 N2 1.371(4) .
N2 C2 1.302(4) .
N3 C2 1.330(4) .
N3 C1 1.335(5) .
N3 C3 1.472(4) .
N4 C17 1.297(4) .
N4 N5 1.374(3) .
N5 C18 1.304(4) .
N6 C17 1.332(4) .
N6 C18 1.333(4) .
N6 C19 1.468(4) .
N7 C33 1.326(4) .
N7 C34 1.337(4) .
N7 C35 1.490(5) .
N8 C34 1.293(4) .
N8 N9 1.373(3) .
N8 Ag2 2.246(3) 3_666
N9 C33 1.301(4) .
C1 H1A 0.9300 .
C2 H2A 0.9300 .
C3 C4 1.500(4) .
C3 H3A 0.9700 .
C3 H3B 0.9700 .
C4 C5 1.509(5) .
C4 H4A 0.9700 .
C4 H4B 0.9700 .
C5 C6 1.507(5) .
C5 H5A 0.9700 .
C5 H5B 0.9700 .
C6 C7 1.502(5) .
C6 H6A 0.9700 .
C6 H6B 0.9700 .
C7 C8 1.506(5) .
C7 H7A 0.9700 .
C7 H7B 0.9700 .
C8 C9 1.516(5) .
C8 H8A 0.9700 .
C8 H8B 0.9700 .
C9 C10 1.495(5) .
C9 H9A 0.9700 .
C9 H9B 0.9700 .
C10 C11 1.507(5) .
C10 H10A 0.9700 .
C10 H10B 0.9700 .
C11 C12 1.496(5) .
C11 H11A 0.9700 .
C11 H11B 0.9700 .
C12 C13 1.503(5) .
C12 H12A 0.9700 .
C12 H12B 0.9700 .
C13 C14 1.486(5) .
C13 H13A 0.9700 .
C13 H13B 0.9700 .
C14 C15 1.509(5) .
C14 H14A 0.9700 .
C14 H14B 0.9700 .
C15 C16 1.513(6) .
C15 H15A 0.9700 .
C15 H15B 0.9700 .
C16 H16A 0.9600 .
C16 H16B 0.9600 .
C16 H16C 0.9600 .
C17 H17A 0.9300 .
C18 H18A 0.9300 .
C19 C20 1.502(5) .
C19 H19A 0.9700 .
C19 H19B 0.9700 .
C20 C21 1.476(5) .
C20 H20A 0.9700 .
C20 H20B 0.9700 .
C21 C22 1.512(6) .
C21 H21A 0.9700 .
C21 H21B 0.9700 .
C22 C23 1.461(6) .
C22 H22A 0.9700 .
C22 H22B 0.9700 .
C23 C24 1.485(6) .
C23 H23A 0.9700 .
C23 H23B 0.9700 .
C24 C25 1.467(6) .
C24 H24A 0.9700 .
C24 H24B 0.9700 .
C25 C26 1.443(6) .
C25 H25A 0.9700 .
C25 H25B 0.9700 .
C26 C27 1.450(6) .
C26 H26A 0.9700 .
C26 H26B 0.9700 .
C27 C28 1.467(6) .
C27 H27A 0.9700 .
C27 H27B 0.9700 .
C28 C29 1.473(7) .
C28 H28A 0.9700 .
C28 H28B 0.9700 .
C29 C30 1.421(7) .
C29 H29A 0.9700 .
C29 H29B 0.9700 .
C30 C31 1.467(7) .
C30 H30A 0.9700 .
C30 H30B 0.9700 .
C31 C32 1.436(8) .
C31 H31A 0.9700 .
C31 H31B 0.9700 .
C32 H32A 0.9600 .
C32 H32B 0.9600 .
C32 H32C 0.9600 .
C33 H33A 0.9300 .
C34 H34A 0.9300 .
C35 C36 1.453(6) .
C35 H35A 0.9700 .
C35 H35B 0.9700 .
C36 C37 1.538(7) .
C36 H36A 0.9700 .
C36 H36B 0.9700 .
C37 C38 1.460(9) .
C37 H37A 0.9700 .
C37 H37B 0.9700 .
C38 C39 1.426(9) .
C38 H38A 0.9700 .
C38 H38B 0.9700 .
C39 C40 1.434(11) .
C39 H39A 0.9700 .
C39 H39B 0.9700 .
C40 C41 1.448(8) .
C40 H40A 0.9700 .
C40 H40B 0.9700 .
C41 C42 1.500(8) .
C41 H41A 0.9700 .
C41 H41B 0.9700 .
C42 C43 1.485(8) .
C42 H42A 0.9700 .
C42 H42B 0.9700 .
C43 C44 1.499(8) .
C43 H43A 0.9700 .
C43 H43B 0.9700 .
C44 C45 1.472(8) .
C44 H44A 0.9700 .
C44 H44B 0.9700 .
C45 C46 1.483(9) .
C45 H45A 0.9700 .
C45 H45B 0.9700 .
C46 C47 1.518(9) .
C46 H46A 0.9700 .
C46 H46B 0.9700 .
C47 C48 1.405(9) .
C47 H47A 0.9700 .
C47 H47B 0.9700 .
C48 H48A 0.9600 .
C48 H48B 0.9600 .
C48 H48C 0.9600 .
B1 F4 1.347(5) .
B1 F2 1.350(4) .
B1 F3 1.354(5) .
B1 F1' 1.355(5) .
B1 F1 1.361(5) .
B1 F3' 1.363(5) .
B1 F4' 1.365(5) .
B2 F7' 1.331(4) .
B2 F8' 1.339(5) .
B2 F6 1.354(4) .
B2 F8 1.354(4) .
B2 F5 1.363(4) .
B2 F6' 1.385(4) .
B2 F7 1.406(4) .
